data_7240205
loop_
_publ_author_name
'Srinivasarao, Singireddi'
'Nandikolla, Adinarayana'
'Suresh, Amaroju'
'Calster, Kevin Van'
'De Voogt, Linda'
'Cappoen, Davie'
'Ghosh, Balaram'
'Aggarwal, Himanshu'
'Murugesan, Sankaranarayanan'
'Chandra Sekhar, Kondapalli Venkata Gowri'

_publ_section_title
;
 Seeking potent anti-tubercular agents: design and synthesis of
 substituted-N-(6-(4-(pyrazine-2-carbonyl)piperazine/homopiperazine-1-yl)pyridin-3-yl)benzamide
 derivatives as anti-tubercular agents
;
_journal_issue 21
_journal_name_full 'RSC Advances'
_journal_page_first 12272
_journal_page_last 12288
_journal_paper_doi 10.1039/D0RA01348J
_journal_volume 10
_journal_year 2020
_chemical_formula_moiety 'C21 H19 N7 O4'
_chemical_formula_sum 'C21 H19 N7 O4'
_chemical_formula_weight 433.43
_space_group_crystal_system triclinic
_space_group_IT_number 2
_space_group_name_Hall '-P 1'
_space_group_name_H-M_alt 'P -1'
_atom_sites_solution_hydrogens geom
_atom_sites_solution_primary dual
_audit_creation_date 2020-01-25
_audit_creation_method
;
Olex2 1.2
(compiled 2018.05.29 svn.r3508 for OlexSys, GUI svn.r5506)
;
_audit_update_record
;
2020-01-25 deposited with the CCDC.	2020-03-18 downloaded from the CCDC.
;
_cell_angle_alpha 74.307(2)
_cell_angle_beta 74.059(2)
_cell_angle_gamma 79.348(2)
_cell_formula_units_Z 2
_cell_length_a 8.2628(2)
_cell_length_b 9.9451(2)
_cell_length_c 12.8729(3)
_cell_measurement_reflns_used 7520
_cell_measurement_temperature 100
_cell_measurement_theta_max 79.0690
_cell_measurement_theta_min 4.6430
_cell_volume 972.22(4)
_computing_cell_refinement 'CrysAlisPro 1.171.39.20a (Rigaku OD, 2015)'
_computing_data_collection 'CrysAlisPro 1.171.39.20a (Rigaku OD, 2015)'
_computing_data_reduction 'CrysAlisPro 1.171.39.20a (Rigaku OD, 2015)'
_computing_molecular_graphics 'Olex2 (Dolomanov et al., 2009)'
_computing_publication_material 'Olex2 (Dolomanov et al., 2009)'
_computing_structure_refinement 'ShelXL (Sheldrick, 2015)'
_computing_structure_solution 'ShelXT (Sheldrick, 2015)'
_diffrn_ambient_temperature 100
_diffrn_detector 'CCD plate'
_diffrn_measured_fraction_theta_full 0.997
_diffrn_measured_fraction_theta_max 0.966
_diffrn_measurement_details
;
List of Runs (angles in degrees, time in seconds):

  # Type    Start    End  Width  t~exp~   \w     \q     \k     \f   Frames
#--------------------------------------------------------------------------
  1  \w    -21.00  26.00   0.50    2.50    --    0.00  57.00 150.00   94
  2  \w    -56.00  -9.00   0.50    2.50    --    0.00 -37.00-120.00   94
  3  \w    -88.00  23.00   0.50    2.50    --    0.00 -57.00  90.00  222
  4  \w    -42.00  19.00   0.50    2.50    --    0.00 -37.00 -30.00  122
  5  \w    -83.00 -57.00   0.50    2.50    --    0.00 -37.00-120.00   52
  6  \w    157.00 190.00   0.50    5.45    --  107.20  30.00 -30.00   66
  7  \w    109.00 151.00   0.50    5.45    --  107.20  30.00 -30.00   84
  8  \w     92.00 197.00   0.50    5.45    --  107.20  30.00  30.00  210
  9  \w     37.00 140.00   0.50    5.45    --  107.20 -82.00 -90.00  206
 10  \w     28.00 108.00   0.50    5.45    --  107.20 -61.00 -90.00  160
 11  \w     98.00 124.00   0.50    5.45    --  107.20  30.00  60.00   52
 12  \w    126.00 197.00   0.50    5.45    --  107.20  30.00  60.00  142
 13  \w     18.00 127.00   0.50    5.45    --  107.20 -61.00 120.00  218
 14  \w     18.00  66.00   0.50    5.45    --  107.20 -15.00  60.00   96
 15  \w     23.00  66.00   0.50    5.45    --  107.20 -82.00-180.00   86
 16  \w     85.00 110.00   0.50    5.45    --  107.20 -82.00  60.00   50
 17  \w     30.00  67.00   0.50    5.45    --  107.20 -82.00  60.00   74
 18  \w     90.00 118.00   0.50    5.45    --  107.20 -82.00-180.00   56
 19  \w     20.00 139.00   0.50    5.45    --  107.20 -82.00 120.00  238
 20  \w     88.00 138.00   0.50    5.45    --  107.20 -82.00 -30.00  100
 21  \w     89.00 194.00   0.50    5.45    --  107.20  30.00   0.00  210
 22  \w     33.00  64.00   0.50    5.45    --  107.20 -61.00  60.00   62
 23  \w     97.00 123.00   0.50    5.45    --  107.20 -82.00  90.00   52
 24  \w     89.00 114.00   0.50    5.45    --  107.20 -45.00-150.00   50
;
_diffrn_measurement_device 'four-circle diffractometer'
_diffrn_measurement_device_type 'XtaLAB Pro: Kappa dual offset/far'
_diffrn_measurement_method '\w scans'
_diffrn_orient_matrix_type 'CrysAlisPro convention (1999,Acta A55,543-557)'
_diffrn_orient_matrix_UB_11 0.0545295000
_diffrn_orient_matrix_UB_12 -0.0017137000
_diffrn_orient_matrix_UB_13 -0.1241374000
_diffrn_orient_matrix_UB_21 0.0285826000
_diffrn_orient_matrix_UB_22 0.1559825000
_diffrn_orient_matrix_UB_23 -0.0297168000
_diffrn_orient_matrix_UB_31 0.1853427000
_diffrn_orient_matrix_UB_32 -0.0439451000
_diffrn_orient_matrix_UB_33 0.0090877000
_diffrn_radiation_monochromator graphite
_diffrn_radiation_probe x-ray
_diffrn_radiation_type CuK\a
_diffrn_radiation_wavelength 1.54184
_diffrn_reflns_av_R_equivalents 0.0215
_diffrn_reflns_av_unetI/netI 0.0248
_diffrn_reflns_Laue_measured_fraction_full 0.997
_diffrn_reflns_Laue_measured_fraction_max 0.966
_diffrn_reflns_limit_h_max 10
_diffrn_reflns_limit_h_min -6
_diffrn_reflns_limit_k_max 12
_diffrn_reflns_limit_k_min -12
_diffrn_reflns_limit_l_max 16
_diffrn_reflns_limit_l_min -11
_diffrn_reflns_number 10168
_diffrn_reflns_point_group_measured_fraction_full 0.997
_diffrn_reflns_point_group_measured_fraction_max 0.966
_diffrn_reflns_theta_full 67.684
_diffrn_reflns_theta_max 79.430
_diffrn_reflns_theta_min 4.652
_diffrn_source 'fine-focus sealed X-ray tube'
_diffrn_source_type 'Enhance (Cu) X-ray Source'
_exptl_absorpt_coefficient_mu 0.890
_exptl_absorpt_correction_T_max 1.00000
_exptl_absorpt_correction_T_min 0.78388
_exptl_absorpt_correction_type multi-scan
_exptl_absorpt_process_details
;
CrysAlisPro 1.171.39.20a (Rigaku Oxford Diffraction, 2015)
Empirical absorption correction using spherical harmonics,
 implemented in SCALE3 ABSPACK scaling algorithm.
;
_exptl_crystal_colour 'clear dark yellow'
_exptl_crystal_colour_lustre clear
_exptl_crystal_colour_modifier dark
_exptl_crystal_colour_primary yellow
_exptl_crystal_density_diffrn 1.481
_exptl_crystal_description block
_exptl_crystal_F_000 452
_exptl_crystal_size_max 0.13
_exptl_crystal_size_mid 0.1
_exptl_crystal_size_min 0.05
_refine_diff_density_max 0.217
_refine_diff_density_min -0.318
_refine_diff_density_rms 0.052
_refine_ls_extinction_method none
_refine_ls_goodness_of_fit_ref 1.061
_refine_ls_hydrogen_treatment constr
_refine_ls_matrix_type full
_refine_ls_number_parameters 289
_refine_ls_number_reflns 4089
_refine_ls_number_restraints 0
_refine_ls_restrained_S_all 1.061
_refine_ls_R_factor_all 0.0382
_refine_ls_R_factor_gt 0.0365
_refine_ls_shift/su_max 0.001
_refine_ls_shift/su_mean 0.000
_refine_ls_structure_factor_coef Fsqd
_refine_ls_weighting_details 'w=1/[\s^2^(Fo^2^)+(0.0515P)^2^+0.3144P] where P=(Fo^2^+2Fc^2^)/3'
_refine_ls_weighting_scheme calc
_refine_ls_wR_factor_gt 0.0980
_refine_ls_wR_factor_ref 0.0996
_reflns_Friedel_coverage 0.000
_reflns_number_gt 3812
_reflns_number_total 4089
_reflns_threshold_expression 'I > 2\s(I)'
_cod_data_source_file d0ra01348j2.cif
_cod_data_source_block KVGCS_P5
_cod_depositor_comments 'Adding full bibliography for 7240204--7240206.cif.'
_cod_database_code 7240205
_shelx_shelxl_version_number 2018/3
_shelx_space_group_comment
;
The symmetry employed for this shelxl refinement is uniquely defined
by the following loop, which should always be used as a source of
symmetry information in preference to the above space-group names.
They are only intended as comments.
;
_shelx_estimated_absorpt_t_max 0.957
_shelx_estimated_absorpt_t_min 0.893
_reflns_odcompleteness_completeness 99.40
_reflns_odcompleteness_iscentric 1
_reflns_odcompleteness_theta 71.98
_olex2_refinement_description
;
1. Fixed Uiso
 At 1.2 times of:
  All C(H) groups, All C(H,H) groups, All N(H) groups
2.a Secondary CH2 refined with riding coordinates:
 C7(H7A,H7B), C8(H8A,H8B), C6(H6A,H6B), C9(H9A,H9B)
2.b Aromatic/amide H refined with riding coordinates:
 N6(H6), C21(H21), C14(H14), C12(H12), C11(H11), C17(H17), C1(H1), C2(H2),
 C19(H19), C18(H18), C3(H3)
;
_olex2_submission_special_instructions 'No special instructions were received'
_oxdiff_exptl_absorpt_empirical_details
;
Empirical correction (ABSPACK) includes:
- Absorption correction using spherical harmonics
- Frame scaling
;
_oxdiff_exptl_absorpt_empirical_full_max 1.675
_oxdiff_exptl_absorpt_empirical_full_min 0.691

loop_
_space_group_symop_operation_xyz
'x, y, z'
'-x, -y, -z'

loop_
_atom_site_label
_atom_site_type_symbol
_atom_site_fract_x
_atom_site_fract_y
_atom_site_fract_z
_atom_site_U_iso_or_equiv
_atom_site_adp_type
_atom_site_occupancy
_atom_site_site_symmetry_order
_atom_site_calc_flag
_atom_site_refinement_flags_posn
_atom_site_refinement_flags_adp
_atom_site_refinement_flags_occupancy
_atom_site_disorder_assembly
_atom_site_disorder_group
O1 O 0.38660(10) -0.04357(8) 0.65462(7) 0.02073(18) Uani 1 1 d . . . . .
O2 O 0.03909(11) 1.07361(9) 0.27762(7) 0.0267(2) Uani 1 1 d . . . . .
O4 O 0.57225(14) 1.61506(9) 0.10284(8) 0.0368(2) Uani 1 1 d . . . . .
O3 O 0.65611(12) 1.41058(10) 0.19731(9) 0.0348(2) Uani 1 1 d . . . . .
N3 N 0.22573(12) 0.16876(9) 0.63438(8) 0.01839(19) Uani 1 1 d . . . . .
N5 N 0.32973(12) 0.62643(10) 0.36714(8) 0.0190(2) Uani 1 1 d . . . . .
N4 N 0.22156(12) 0.45595(9) 0.52244(8) 0.0191(2) Uani 1 1 d . . . . .
N6 N 0.30334(12) 1.01489(9) 0.30772(8) 0.0204(2) Uani 1 1 d . . . . .
H6 H 0.403433 1.042938 0.294881 0.024 Uiso 1 1 calc R . . . .
N2 N 0.26340(14) 0.13220(11) 0.86153(8) 0.0259(2) Uani 1 1 d . . . . .
N7 N 0.55113(14) 1.49308(10) 0.15322(9) 0.0273(2) Uani 1 1 d . . . . .
N1 N 0.18734(14) -0.13248(11) 0.99656(9) 0.0280(2) Uani 1 1 d . . . . .
C21 C 0.37027(15) 1.30289(11) 0.21033(9) 0.0203(2) Uani 1 1 d . . . . .
H21 H 0.457056 1.240911 0.240257 0.024 Uiso 1 1 calc R . . . .
C14 C 0.34570(14) 0.76197(11) 0.31604(9) 0.0197(2) Uani 1 1 d . . . . .
H14 H 0.406295 0.783106 0.240444 0.024 Uiso 1 1 calc R . . . .
C4 C 0.24618(14) 0.02794(11) 0.81958(9) 0.0193(2) Uani 1 1 d . . . . .
C10 C 0.24405(13) 0.59634(11) 0.47396(9) 0.0179(2) Uani 1 1 d . . . . .
C15 C 0.17809(14) 1.10681(11) 0.27072(9) 0.0194(2) Uani 1 1 d . . . . .
C5 C 0.28724(13) 0.04944(11) 0.69534(9) 0.0176(2) Uani 1 1 d . . . . .
C20 C 0.39101(15) 1.44283(12) 0.15953(9) 0.0228(2) Uani 1 1 d . . . . .
C12 C 0.19560(14) 0.84132(12) 0.47915(10) 0.0213(2) Uani 1 1 d . . . . .
H12 H 0.151361 0.914357 0.517560 0.026 Uiso 1 1 calc R . . . .
C11 C 0.17793(14) 0.70285(12) 0.53378(9) 0.0209(2) Uani 1 1 d . . . . .
H11 H 0.122315 0.679304 0.610291 0.025 Uiso 1 1 calc R . . . .
C16 C 0.21834(14) 1.25596(11) 0.21614(9) 0.0199(2) Uani 1 1 d . . . . .
C7 C 0.14806(15) 0.41671(11) 0.64203(9) 0.0221(2) Uani 1 1 d . . . . .
H7A H 0.050567 0.486774 0.662666 0.026 Uiso 1 1 calc R . . . .
H7B H 0.233653 0.416859 0.682790 0.026 Uiso 1 1 calc R . . . .
C8 C 0.35251(14) 0.34919(11) 0.48035(9) 0.0189(2) Uani 1 1 d . . . . .
H8A H 0.452995 0.341688 0.510246 0.023 Uiso 1 1 calc R . . . .
H8B H 0.387854 0.378510 0.398355 0.023 Uiso 1 1 calc R . . . .
C6 C 0.08940(14) 0.27172(11) 0.67509(10) 0.0211(2) Uani 1 1 d . . . . .
H6A H 0.052533 0.242510 0.757028 0.025 Uiso 1 1 calc R . . . .
H6B H -0.008832 0.275418 0.643987 0.025 Uiso 1 1 calc R . . . .
C13 C 0.27878(14) 0.87285(11) 0.36734(10) 0.0197(2) Uani 1 1 d . . . . .
C9 C 0.28765(14) 0.20642(11) 0.51367(9) 0.0197(2) Uani 1 1 d . . . . .
H9A H 0.194824 0.210442 0.477576 0.024 Uiso 1 1 calc R . . . .
H9B H 0.380198 0.134613 0.489370 0.024 Uiso 1 1 calc R . . . .
C17 C 0.09370(16) 1.34962(12) 0.17066(10) 0.0246(2) Uani 1 1 d . . . . .
H17 H -0.009595 1.317636 0.174248 0.030 Uiso 1 1 calc R . . . .
C1 C 0.20962(15) -0.10346(12) 0.88630(10) 0.0239(2) Uani 1 1 d . . . . .
H1 H 0.200206 -0.174700 0.852530 0.029 Uiso 1 1 calc R . . . .
C2 C 0.20641(17) -0.02868(13) 1.03844(10) 0.0288(3) Uani 1 1 d . . . . .
H2 H 0.193642 -0.044913 1.116302 0.035 Uiso 1 1 calc R . . . .
C19 C 0.26879(17) 1.53715(12) 0.11445(10) 0.0274(3) Uani 1 1 d . . . . .
H19 H 0.287208 1.632293 0.080481 0.033 Uiso 1 1 calc R . . . .
C18 C 0.11897(17) 1.48916(13) 0.12018(10) 0.0289(3) Uani 1 1 d . . . . .
H18 H 0.033138 1.551643 0.089565 0.035 Uiso 1 1 calc R . . . .
C3 C 0.24426(18) 0.10198(14) 0.97158(11) 0.0305(3) Uani 1 1 d . . . . .
H3 H 0.256993 0.172319 1.005127 0.037 Uiso 1 1 calc R . . . .

loop_
_atom_site_aniso_label
_atom_site_aniso_U_11
_atom_site_aniso_U_22
_atom_site_aniso_U_33
_atom_site_aniso_U_23
_atom_site_aniso_U_13
_atom_site_aniso_U_12
O1 0.0215(4) 0.0168(4) 0.0239(4) -0.0050(3) -0.0064(3) -0.0003(3)
O2 0.0224(4) 0.0256(4) 0.0337(5) -0.0037(3) -0.0112(3) -0.0049(3)
O4 0.0526(6) 0.0187(4) 0.0345(5) -0.0033(4) 0.0017(4) -0.0153(4)
O3 0.0314(5) 0.0251(4) 0.0497(6) -0.0077(4) -0.0112(4) -0.0067(4)
N3 0.0191(4) 0.0152(4) 0.0197(4) -0.0030(3) -0.0041(3) -0.0017(3)
N5 0.0200(5) 0.0159(4) 0.0213(5) -0.0031(3) -0.0060(4) -0.0025(3)
N4 0.0205(5) 0.0145(4) 0.0202(5) -0.0033(3) -0.0027(4) -0.0015(3)
N6 0.0199(5) 0.0139(4) 0.0275(5) -0.0022(4) -0.0072(4) -0.0038(3)
N2 0.0338(6) 0.0218(5) 0.0230(5) -0.0053(4) -0.0047(4) -0.0085(4)
N7 0.0351(6) 0.0183(5) 0.0266(5) -0.0069(4) 0.0003(4) -0.0078(4)
N1 0.0370(6) 0.0198(5) 0.0248(5) -0.0006(4) -0.0092(4) -0.0015(4)
C21 0.0261(6) 0.0161(5) 0.0184(5) -0.0043(4) -0.0057(4) -0.0012(4)
C14 0.0196(5) 0.0178(5) 0.0218(5) -0.0030(4) -0.0062(4) -0.0032(4)
C4 0.0179(5) 0.0171(5) 0.0227(5) -0.0036(4) -0.0057(4) -0.0013(4)
C10 0.0161(5) 0.0162(5) 0.0220(5) -0.0033(4) -0.0065(4) -0.0016(4)
C15 0.0223(5) 0.0189(5) 0.0185(5) -0.0065(4) -0.0058(4) -0.0019(4)
C5 0.0163(5) 0.0159(5) 0.0215(5) -0.0031(4) -0.0058(4) -0.0040(4)
C20 0.0305(6) 0.0176(5) 0.0192(5) -0.0051(4) -0.0029(4) -0.0038(4)
C12 0.0207(5) 0.0181(5) 0.0260(6) -0.0074(4) -0.0055(4) -0.0011(4)
C11 0.0212(5) 0.0187(5) 0.0214(5) -0.0046(4) -0.0033(4) -0.0024(4)
C16 0.0253(6) 0.0173(5) 0.0178(5) -0.0060(4) -0.0056(4) -0.0004(4)
C7 0.0245(6) 0.0163(5) 0.0213(5) -0.0042(4) 0.0004(4) -0.0016(4)
C8 0.0195(5) 0.0160(5) 0.0201(5) -0.0043(4) -0.0034(4) -0.0014(4)
C6 0.0182(5) 0.0164(5) 0.0254(6) -0.0022(4) -0.0030(4) -0.0009(4)
C13 0.0188(5) 0.0149(5) 0.0260(6) -0.0024(4) -0.0079(4) -0.0032(4)
C9 0.0247(5) 0.0169(5) 0.0184(5) -0.0039(4) -0.0068(4) -0.0027(4)
C17 0.0280(6) 0.0235(6) 0.0233(6) -0.0075(4) -0.0095(5) 0.0026(4)
C1 0.0289(6) 0.0172(5) 0.0254(6) -0.0024(4) -0.0092(5) -0.0019(4)
C2 0.0358(7) 0.0279(6) 0.0214(6) -0.0039(5) -0.0076(5) -0.0022(5)
C19 0.0425(7) 0.0160(5) 0.0205(5) -0.0023(4) -0.0067(5) 0.0001(5)
C18 0.0386(7) 0.0218(6) 0.0250(6) -0.0046(5) -0.0133(5) 0.0073(5)
C3 0.0423(7) 0.0277(6) 0.0242(6) -0.0086(5) -0.0063(5) -0.0090(5)

loop_
_atom_type_symbol
_atom_type_description
_atom_type_scat_dispersion_real
_atom_type_scat_dispersion_imag
_atom_type_scat_source
C C 0.0181 0.0091 'International Tables Vol C Tables 4.2.6.8 and 6.1.1.4'
H H 0.0000 0.0000 'International Tables Vol C Tables 4.2.6.8 and 6.1.1.4'
N N 0.0311 0.0180 'International Tables Vol C Tables 4.2.6.8 and 6.1.1.4'
O O 0.0492 0.0322 'International Tables Vol C Tables 4.2.6.8 and 6.1.1.4'

loop_
_geom_angle_atom_site_label_1
_geom_angle_atom_site_label_2
_geom_angle_atom_site_label_3
_geom_angle
_geom_angle_site_symmetry_1
_geom_angle_site_symmetry_3
_geom_angle_publ_flag
C5 N3 C6 126.37(9) . . ?
C5 N3 C9 121.23(9) . . ?
C6 N3 C9 112.35(8) . . ?
C10 N5 C14 118.21(9) . . ?
C10 N4 C7 118.11(9) . . ?
C10 N4 C8 117.37(9) . . ?
C7 N4 C8 113.97(8) . . ?
C15 N6 C13 122.18(9) . . ?
C3 N2 C4 115.82(10) . . ?
O4 N7 C20 117.93(11) . . ?
O3 N7 O4 123.90(11) . . ?
O3 N7 C20 118.17(10) . . ?
C1 N1 C2 115.98(10) . . ?
C20 C21 C16 118.08(11) . . ?
N5 C14 C13 123.77(10) . . ?
N2 C4 C5 118.28(10) . . ?
N2 C4 C1 122.10(11) . . ?
C1 C4 C5 119.25(10) . . ?
N5 C10 N4 116.70(9) . . ?
N5 C10 C11 121.55(10) . . ?
N4 C10 C11 121.74(10) . . ?
O2 C15 N6 123.09(10) . . ?
O2 C15 C16 120.43(10) . . ?
N6 C15 C16 116.46(10) . . ?
O1 C5 N3 123.37(10) . . ?
O1 C5 C4 117.13(9) . . ?
N3 C5 C4 119.36(9) . . ?
C21 C20 N7 118.34(11) . . ?
C19 C20 N7 118.47(10) . . ?
C19 C20 C21 123.19(11) . . ?
C11 C12 C13 119.36(10) . . ?
C12 C11 C10 118.99(10) . . ?
C21 C16 C15 123.54(10) . . ?
C21 C16 C17 119.52(10) . . ?
C17 C16 C15 116.93(10) . . ?
N4 C7 C6 110.76(9) . . ?
N4 C8 C9 111.23(9) . . ?
N3 C6 C7 110.78(9) . . ?
C14 C13 N6 120.55(10) . . ?
C14 C13 C12 118.02(10) . . ?
C12 C13 N6 121.34(10) . . ?
N3 C9 C8 108.75(9) . . ?
C18 C17 C16 120.83(12) . . ?
N1 C1 C4 121.92(11) . . ?
N1 C2 C3 121.97(11) . . ?
C20 C19 C18 118.20(11) . . ?
C19 C18 C17 120.18(11) . . ?
N2 C3 C2 122.19(11) . . ?

loop_
_geom_bond_atom_site_label_1
_geom_bond_atom_site_label_2
_geom_bond_distance
_geom_bond_site_symmetry_2
_geom_bond_publ_flag
O1 C5 1.2449(13) . ?
O2 C15 1.2266(14) . ?
O4 N7 1.2301(13) . ?
O3 N7 1.2260(15) . ?
N3 C5 1.3321(14) . ?
N3 C6 1.4600(14) . ?
N3 C9 1.4614(14) . ?
N5 C14 1.3437(14) . ?
N5 C10 1.3427(14) . ?
N4 C10 1.3907(13) . ?
N4 C7 1.4630(14) . ?
N4 C8 1.4684(13) . ?
N6 C15 1.3487(14) . ?
N6 C13 1.4351(13) . ?
N2 C4 1.3367(15) . ?
N2 C3 1.3366(16) . ?
N7 C20 1.4731(16) . ?
N1 C1 1.3365(16) . ?
N1 C2 1.3376(17) . ?
C21 C20 1.3885(15) . ?
C21 C16 1.3948(16) . ?
C14 C13 1.3878(15) . ?
C4 C5 1.5041(15) . ?
C4 C1 1.3902(15) . ?
C10 C11 1.4176(15) . ?
C15 C16 1.5148(15) . ?
C20 C19 1.3834(17) . ?
C12 C11 1.3807(15) . ?
C12 C13 1.3908(16) . ?
C16 C17 1.3974(16) . ?
C7 C6 1.5193(15) . ?
C8 C9 1.5208(14) . ?
C17 C18 1.3915(17) . ?
C2 C3 1.3872(17) . ?
C19 C18 1.3838(19) . ?
